data_7012219
loop_
_publ_author_name
'Dyer, Philip W.'
'Fawcett, John'
'Hanton, Martin J.'
'Kemmitt, Raymond D. W.'
'Padda, Ranbir'
'Singh, Narendra'

_publ_section_title
;
 Exploring the coordination chemistry and reactivity of dialkylamino-
 and bis(dialkylamino)-phosphines in the coordination sphere of metals
;
_journal_issue 1
_journal_name_full 'Dalton Transactions'
_journal_page_first 104
_journal_paper_doi 10.1039/b208886j
_journal_year 2003
_chemical_formula_moiety 'C18 H28 F5 N2 P'
_chemical_formula_sum 'C18 H28 F5 N2 P'
_chemical_formula_weight 398.39
_chemical_name_common 'bis(Diisopropylamino) perfluorophenyl phosphine'
_chemical_name_systematic 'bis(Diisopropylamino) pentafluorophenyl phosphine'
_space_group_IT_number 61
_symmetry_cell_setting orthorhombic
_symmetry_space_group_name_Hall '-P 2ac 2ab'
_symmetry_space_group_name_H-M 'P b c a'
_atom_sites_solution_hydrogens geom
_atom_sites_solution_primary direct
_atom_sites_solution_secondary difmap
_audit_creation_method SHELXL-97
_cell_angle_alpha 90.00
_cell_angle_beta 90.00
_cell_angle_gamma 90.00
_cell_formula_units_Z 8
_cell_length_a 12.9383(15)
_cell_length_b 10.3076(19)
_cell_length_c 29.874(3)
_cell_measurement_reflns_used 12122
_cell_measurement_temperature 183(2)
_cell_measurement_theta_max 26.997
_cell_measurement_theta_min 2.621
_cell_volume 3984.1(10)
_computing_cell_refinement 'Bruker SMART'
_computing_data_collection 'Bruker SMART'
_computing_data_reduction 'Bruker SHELXTL'
_computing_molecular_graphics 'Bruker SHELXTL'
_computing_publication_material 'Bruker SHELXTL'
_computing_structure_refinement 'SHELXL-97 (Sheldrick, 1997)'
_computing_structure_solution 'SHELXS-97 (Sheldrick, 1990)'
_diffrn_ambient_temperature 183(2)
_diffrn_measured_fraction_theta_full 0.270
_diffrn_measured_fraction_theta_max 0.270
_diffrn_measurement_device_type 'CCD area detector'
_diffrn_measurement_method 'phi and omega scans'
_diffrn_radiation_monochromator graphite
_diffrn_radiation_source 'fine-focus sealed tube'
_diffrn_radiation_type MoK\a
_diffrn_radiation_wavelength 0.71073
_diffrn_reflns_av_R_equivalents 0.0336
_diffrn_reflns_av_sigmaI/netI 0.0517
_diffrn_reflns_limit_h_max 13
_diffrn_reflns_limit_h_min -14
_diffrn_reflns_limit_k_max 12
_diffrn_reflns_limit_k_min -7
_diffrn_reflns_limit_l_max 20
_diffrn_reflns_limit_l_min -21
_diffrn_reflns_number 1688
_diffrn_reflns_theta_full 26.31
_diffrn_reflns_theta_max 26.31
_diffrn_reflns_theta_min 2.08
_diffrn_standards_decay_% <1
_exptl_absorpt_coefficient_mu 0.187
_exptl_absorpt_correction_T_max 1.000
_exptl_absorpt_correction_T_min 0.782
_exptl_absorpt_correction_type none
_exptl_absorpt_process_details
;
1739 reflections corrected using SADABS. R(int) = 0.0223 before correction.
R(int) = 0.0149 after correction.
;
_exptl_crystal_colour colourless
_exptl_crystal_density_diffrn 1.328
_exptl_crystal_density_method 'not measured'
_exptl_crystal_description plate
_exptl_crystal_F_000 1680
_exptl_crystal_size_max 0.42
_exptl_crystal_size_mid 0.40
_exptl_crystal_size_min 0.12
_refine_diff_density_max 0.092
_refine_diff_density_min -0.119
_refine_diff_density_rms 0.023
_refine_ls_extinction_method none
_refine_ls_goodness_of_fit_ref 0.899
_refine_ls_hydrogen_treatment mixed
_refine_ls_matrix_type full
_refine_ls_number_parameters 243
_refine_ls_number_reflns 1092
_refine_ls_number_restraints 0
_refine_ls_restrained_S_all 0.899
_refine_ls_R_factor_all 0.0481
_refine_ls_R_factor_gt 0.0316
_refine_ls_shift/su_max 0.001
_refine_ls_shift/su_mean 0.000
_refine_ls_structure_factor_coef Fsqd
_refine_ls_weighting_details 'calc w=1/[\s^2^(Fo^2^)+(0.0278P)^2^+0.0000P] where P=(Fo^2^+2Fc^2^)/3'
_refine_ls_weighting_scheme calc
_refine_ls_wR_factor_gt 0.0618
_refine_ls_wR_factor_ref 0.0668
_reflns_number_gt 783
_reflns_number_total 1092
_reflns_threshold_expression >2sigma(I)
_cod_data_source_file b208886j.txt
_cod_data_source_block mh1012e
_cod_depositor_comments
;
The following automatic conversions were performed:
'_symmetry_cell_setting' value 'Orthorhombic' changed to 'orthorhombic'
according to '/home/saulius/struct/CIF-dictionaries/cif_core.dic'
dictionary named 'cif_core.dic' version 2.4.1 from 2010-06-29.

Automatic conversion script
Id: cif_fix_enum 1527 2010-12-29 10:47:43Z saulius 
;
_cod_original_sg_symbol_H-M Pbca
_cod_database_code 7012219

loop_
_symmetry_equiv_pos_as_xyz
'x, y, z'
'-x+1/2, -y, z+1/2'
'-x, y+1/2, -z+1/2'
'x+1/2, -y+1/2, -z'
'-x, -y, -z'
'x-1/2, y, -z-1/2'
'x, -y-1/2, z-1/2'
'-x-1/2, y-1/2, z'

loop_
_atom_site_label
_atom_site_type_symbol
_atom_site_fract_x
_atom_site_fract_y
_atom_site_fract_z
_atom_site_U_iso_or_equiv
_atom_site_adp_type
_atom_site_occupancy
_atom_site_symmetry_multiplicity
_atom_site_calc_flag
_atom_site_refinement_flags
_atom_site_disorder_assembly
_atom_site_disorder_group
P1 P 0.92016(8) 0.15869(12) 0.37877(4) 0.0265(4) Uani 1 1 d . . .
F1 F 0.91186(17) -0.0904(2) 0.42546(8) 0.0409(8) Uani 1 1 d . . .
F2 F 1.01806(19) -0.3109(3) 0.41755(10) 0.0510(8) Uani 1 1 d . . .
F3 F 1.1764(2) -0.3294(3) 0.35811(9) 0.0523(9) Uani 1 1 d . . .
F4 F 1.22469(17) -0.1217(3) 0.30582(9) 0.0491(8) Uani 1 1 d . . .
F5 F 1.11937(16) 0.0988(3) 0.31226(10) 0.0414(8) Uani 1 1 d . . .
N1 N 0.9908(2) 0.2361(3) 0.41782(11) 0.0247(10) Uani 1 1 d . . .
N2 N 0.9182(2) 0.2473(3) 0.33204(12) 0.0262(10) Uani 1 1 d . . .
C1 C 1.0091(3) 0.0152(5) 0.36906(16) 0.0272(12) Uani 1 1 d . . .
C2 C 0.9884(3) -0.0936(5) 0.39474(16) 0.0304(12) Uani 1 1 d . . .
C3 C 1.0421(3) -0.2084(5) 0.39145(18) 0.0344(14) Uani 1 1 d . . .
C4 C 1.1222(3) -0.2182(5) 0.36122(19) 0.0378(16) Uani 1 1 d . . .
C5 C 1.1465(3) -0.1134(5) 0.33529(18) 0.0346(14) Uani 1 1 d . . .
C6 C 1.0895(3) -0.0008(5) 0.33885(17) 0.0295(12) Uani 1 1 d . . .
C7 C 1.1445(3) 0.3830(4) 0.42399(17) 0.0388(14) Uani 1 1 d . . .
H7A H 1.1150 0.4377 0.4004 0.058 Uiso 1 1 calc R . .
H7B H 1.2200 0.3837 0.4216 0.058 Uiso 1 1 calc R . .
H7C H 1.1238 0.4168 0.4533 0.058 Uiso 1 1 calc R . .
C8 C 1.1048(3) 0.2439(4) 0.41870(17) 0.0295(13) Uani 1 1 d . . .
H8 H 1.1302 0.2115 0.3891 0.035 Uiso 1 1 calc R . .
C9 C 1.1522(3) 0.1557(5) 0.45502(16) 0.0392(14) Uani 1 1 d . . .
H9A H 1.1370 0.1916 0.4847 0.059 Uiso 1 1 calc R . .
H9B H 1.2272 0.1507 0.4508 0.059 Uiso 1 1 calc R . .
H9C H 1.1223 0.0685 0.4527 0.059 Uiso 1 1 calc R . .
C10 C 0.8849(3) 0.1714(5) 0.48443(18) 0.0470(16) Uani 1 1 d . . .
H10A H 0.8306 0.1327 0.4659 0.070 Uiso 1 1 calc R . .
H10B H 0.8545 0.2053 0.5121 0.070 Uiso 1 1 calc R . .
H10C H 0.9367 0.1054 0.4918 0.070 Uiso 1 1 calc R . .
C11 C 0.9359(3) 0.2811(4) 0.45895(15) 0.0305(12) Uani 1 1 d . . .
H11 H 0.9896 0.3188 0.4792 0.037 Uiso 1 1 calc R . .
C12 C 0.8609(3) 0.3895(5) 0.44820(17) 0.0463(15) Uani 1 1 d . . .
H12A H 0.8978 0.4602 0.4332 0.069 Uiso 1 1 calc R . .
H12B H 0.8299 0.4219 0.4760 0.069 Uiso 1 1 calc R . .
H12C H 0.8064 0.3566 0.4285 0.069 Uiso 1 1 calc R . .
C13 C 0.9671(3) 0.4791(4) 0.32477(16) 0.0417(14) Uani 1 1 d . . .
H13A H 0.9076 0.5026 0.3062 0.063 Uiso 1 1 calc R . .
H13B H 1.0253 0.5365 0.3177 0.063 Uiso 1 1 calc R . .
H13C H 0.9489 0.4884 0.3564 0.063 Uiso 1 1 calc R . .
C14 C 0.9977(3) 0.3388(4) 0.31534(17) 0.0299(14) Uani 1 1 d . . .
H14 H 1.0622 0.3214 0.3327 0.036 Uiso 1 1 calc R . .
C15 C 1.0246(3) 0.3220(4) 0.26601(16) 0.0375(14) Uani 1 1 d . . .
H15A H 1.0363 0.2299 0.2596 0.056 Uiso 1 1 calc R . .
H15B H 1.0874 0.3713 0.2591 0.056 Uiso 1 1 calc R . .
H15C H 0.9674 0.3540 0.2476 0.056 Uiso 1 1 calc R . .
C16 C 0.8051(3) 0.1229(5) 0.27886(15) 0.0441(16) Uani 1 1 d . . .
H16A H 0.8669 0.1075 0.2607 0.066 Uiso 1 1 calc R . .
H16B H 0.7447 0.1309 0.2592 0.066 Uiso 1 1 calc R . .
H16C H 0.7949 0.0501 0.2995 0.066 Uiso 1 1 calc R . .
C17 C 0.8186(3) 0.2479(4) 0.30558(16) 0.0294(13) Uani 1 1 d . . .
H17 H 0.8235 0.3205 0.2835 0.035 Uiso 1 1 calc R . .
C18 C 0.7243(3) 0.2760(4) 0.33562(16) 0.0411(15) Uani 1 1 d . . .
H18A H 0.7111 0.2011 0.3550 0.062 Uiso 1 1 calc R . .
H18B H 0.6635 0.2923 0.3168 0.062 Uiso 1 1 calc R . .
H18C H 0.7383 0.3526 0.3541 0.062 Uiso 1 1 calc R . .

loop_
_atom_site_aniso_label
_atom_site_aniso_U_11
_atom_site_aniso_U_22
_atom_site_aniso_U_33
_atom_site_aniso_U_23
_atom_site_aniso_U_13
_atom_site_aniso_U_12
P1 0.0246(6) 0.0234(9) 0.0316(12) 0.0022(6) 0.0009(5) 0.0000(4)
F1 0.0450(16) 0.036(2) 0.042(2) 0.0085(13) 0.0114(13) -0.0051(11)
F2 0.0631(17) 0.025(2) 0.065(3) 0.0090(15) -0.0040(14) -0.0015(12)
F3 0.0498(17) 0.028(2) 0.079(3) -0.0065(14) -0.0082(14) 0.0108(14)
F4 0.0393(17) 0.053(3) 0.054(3) -0.0084(14) 0.0105(13) 0.0096(11)
F5 0.0419(15) 0.037(2) 0.045(3) 0.0087(14) 0.0112(11) 0.0035(11)
N1 0.028(2) 0.033(3) 0.013(3) -0.0037(17) -0.0003(15) -0.0002(13)
N2 0.022(2) 0.029(3) 0.028(4) 0.0059(17) -0.0061(15) -0.0029(14)
C1 0.024(3) 0.028(4) 0.030(4) -0.004(2) -0.007(2) -0.0017(16)
C2 0.036(3) 0.027(4) 0.028(5) -0.002(2) 0.000(2) -0.004(2)
C3 0.039(3) 0.017(4) 0.047(5) 0.008(2) -0.011(2) -0.008(2)
C4 0.035(3) 0.020(4) 0.059(6) -0.011(3) -0.015(2) 0.008(2)
C5 0.030(3) 0.028(4) 0.046(5) -0.009(2) -0.001(2) 0.002(2)
C6 0.030(3) 0.029(4) 0.030(5) 0.004(2) -0.003(2) 0.001(2)
C7 0.038(3) 0.036(4) 0.042(5) -0.006(2) -0.003(2) -0.006(2)
C8 0.027(2) 0.028(4) 0.034(4) -0.001(2) -0.0020(19) -0.0012(17)
C9 0.034(3) 0.044(4) 0.040(5) 0.006(2) -0.011(2) 0.0007(19)
C10 0.065(3) 0.042(4) 0.033(6) 0.004(3) 0.016(2) 0.005(2)
C11 0.038(3) 0.038(4) 0.016(4) -0.003(2) 0.005(2) -0.0018(18)
C12 0.058(4) 0.044(4) 0.037(5) -0.002(3) 0.011(2) 0.016(2)
C13 0.043(3) 0.028(4) 0.055(5) 0.003(2) -0.005(2) -0.006(2)
C14 0.029(3) 0.033(4) 0.028(5) 0.003(2) 0.001(2) -0.0026(18)
C15 0.038(3) 0.048(4) 0.026(5) 0.007(2) 0.003(2) -0.0041(19)
C16 0.038(3) 0.043(5) 0.051(5) -0.007(2) -0.004(2) -0.0036(19)
C17 0.030(2) 0.028(4) 0.031(5) 0.005(2) -0.006(2) 0.0024(18)
C18 0.028(3) 0.051(5) 0.044(5) 0.003(2) -0.006(2) 0.0053(18)

loop_
_atom_type_symbol
_atom_type_description
_atom_type_scat_dispersion_real
_atom_type_scat_dispersion_imag
_atom_type_scat_source
C C 0.0033 0.0016 'International Tables Vol C Tables 4.2.6.8 and 6.1.1.4'
H H 0.0000 0.0000 'International Tables Vol C Tables 4.2.6.8 and 6.1.1.4'
N N 0.0061 0.0033 'International Tables Vol C Tables 4.2.6.8 and 6.1.1.4'
F F 0.0171 0.0103 'International Tables Vol C Tables 4.2.6.8 and 6.1.1.4'
P P 0.1023 0.0942 'International Tables Vol C Tables 4.2.6.8 and 6.1.1.4'

loop_
_geom_angle_atom_site_label_1
_geom_angle_atom_site_label_2
_geom_angle_atom_site_label_3
_geom_angle
_geom_angle_site_symmetry_1
_geom_angle_site_symmetry_3
_geom_angle_publ_flag
N2 P1 N1 109.17(19) . . ?
N2 P1 C1 108.0(2) . . ?
N1 P1 C1 98.41(18) . . ?
C8 N1 C11 116.3(3) . . ?
C8 N1 P1 125.5(3) . . ?
C11 N1 P1 117.3(3) . . ?
C14 N2 C17 114.4(4) . . ?
C14 N2 P1 128.3(3) . . ?
C17 N2 P1 116.9(3) . . ?
C2 C1 C6 114.2(4) . . ?
C2 C1 P1 115.5(4) . . ?
C6 C1 P1 130.3(4) . . ?
F1 C2 C3 116.1(5) . . ?
F1 C2 C1 119.9(4) . . ?
C3 C2 C1 124.0(5) . . ?
F2 C3 C2 121.1(5) . . ?
F2 C3 C4 119.6(4) . . ?
C2 C3 C4 119.3(5) . . ?
F3 C4 C5 121.0(5) . . ?
F3 C4 C3 119.9(5) . . ?
C5 C4 C3 119.1(5) . . ?
F4 C5 C4 119.6(4) . . ?
F4 C5 C6 120.4(5) . . ?
C4 C5 C6 120.0(5) . . ?
F5 C6 C5 116.1(5) . . ?
F5 C6 C1 120.4(4) . . ?
C5 C6 C1 123.4(5) . . ?
N1 C8 C7 112.8(4) . . ?
N1 C8 C9 112.1(3) . . ?
C7 C8 C9 110.3(4) . . ?
N1 C11 C10 112.9(4) . . ?
N1 C11 C12 111.1(4) . . ?
C10 C11 C12 112.2(4) . . ?
N2 C14 C15 114.3(4) . . ?
N2 C14 C13 111.2(3) . . ?
C15 C14 C13 110.2(4) . . ?
N2 C17 C16 111.6(3) . . ?
N2 C17 C18 111.8(4) . . ?
C16 C17 C18 111.9(3) . . ?

loop_
_geom_bond_atom_site_label_1
_geom_bond_atom_site_label_2
_geom_bond_distance
_geom_bond_site_symmetry_2
_geom_bond_publ_flag
P1 N2 1.669(4) . ?
P1 N1 1.683(3) . ?
P1 C1 1.896(5) . ?
F1 C2 1.351(5) . ?
F2 C3 1.350(5) . ?
F3 C4 1.347(5) . ?
F4 C5 1.344(5) . ?
F5 C6 1.354(5) . ?
N1 C8 1.477(4) . ?
N1 C11 1.493(5) . ?
N2 C14 1.481(5) . ?
N2 C17 1.513(5) . ?
C1 C2 1.385(6) . ?
C1 C6 1.387(6) . ?
C2 C3 1.375(6) . ?
C3 C4 1.379(7) . ?
C4 C5 1.366(7) . ?
C5 C6 1.379(6) . ?
C7 C8 1.532(6) . ?
C8 C9 1.542(6) . ?
C10 C11 1.514(6) . ?
C11 C12 1.515(6) . ?
C13 C14 1.525(6) . ?
C14 C15 1.524(6) . ?
C16 C17 1.526(5) . ?
C17 C18 1.542(6) . ?

loop_
_cod_related_entry_id
_cod_related_entry_database
_cod_related_entry_code
1 ChemSpider 4417179
